data_7158260
loop_
_publ_author_name
'Landovsk\'y, Tom\'a\<s'
'Babor, Martin'
'\<Cejka, Jan'
'Eigner, V\'aclav'
'Dvo\<r\'akov\'a, Hana'
'Krupi\<cka, Martin'
'Lhot\'ak, Pavel'

_publ_section_title
;
 Nucleophile-induced transformation of phenoxathiin-based thiacalixarenes.
;
_journal_issue 37
_journal_name_full 'Organic &amp; biomolecular chemistry'
_journal_page_first 8075
_journal_page_last 8085
_journal_paper_doi 10.1039/d1ob01487k
_journal_volume 19
_journal_year 2021
_chemical_formula_moiety 'C42 H50 O12 S4'
_chemical_formula_sum 'C42 H50 O12 S4'
_chemical_formula_weight 875.12
_space_group_IT_number 14
_space_group_name_Hall '-P 2ybc'
_space_group_name_H-M_alt 'P 1 21/c 1'
_symmetry_cell_setting monoclinic
_symmetry_space_group_name_H-M 'P 1 21/c 1'
_atom_sites_solution_hydrogens difmap
_atom_sites_solution_primary other
_audit_update_record
;
2021-03-10 deposited with the CCDC.	2021-08-20 downloaded from the CCDC.
;
_cell_angle_alpha 90
_cell_angle_beta 95.999(3)
_cell_angle_gamma 90
_cell_formula_units_Z 4
_cell_length_a 15.8648(5)
_cell_length_b 13.9916(3)
_cell_length_c 19.6709(6)
_cell_measurement_reflns_used 1547
_cell_measurement_temperature 180
_cell_measurement_theta_max 74
_cell_measurement_theta_min 3
_cell_volume 4342.5(2)
_computing_cell_refinement 'USER DEFINED CELL REFINEMENT'
_computing_data_collection 'USER DEFINED DATA COLLECTION'
_computing_data_reduction 'USER DEFINED DATA REDUCTION'
_computing_molecular_graphics 'CAMERON (Watkin et al., 1996)'
_computing_publication_material 'CRYSTALS (Betteridge et al., 2003)'
_computing_structure_refinement 'CRYSTALS (Betteridge et al., 2003)'
_computing_structure_solution 'Superflip (Palatinus & Chapuis, 2007)'
_diffrn_ambient_temperature 180
_diffrn_measured_fraction_theta_full 0.999
_diffrn_measured_fraction_theta_max 0.999
_diffrn_measurement_device Serial
_diffrn_measurement_device_type Unknown
_diffrn_measurement_method \w
_diffrn_radiation_monochromator graphite
_diffrn_radiation_type 'Cu K\a'
_diffrn_radiation_wavelength 1.54178
_diffrn_reflns_av_R_equivalents 0.042
_diffrn_reflns_limit_h_max 19
_diffrn_reflns_limit_h_min -19
_diffrn_reflns_limit_k_max 17
_diffrn_reflns_limit_k_min -17
_diffrn_reflns_limit_l_max 23
_diffrn_reflns_limit_l_min -24
_diffrn_reflns_number 76404
_diffrn_reflns_theta_full 72.490
_diffrn_reflns_theta_max 72.490
_diffrn_reflns_theta_min 2.801
_diffrn_standards_number 0
_exptl_absorpt_coefficient_mu 2.518
_exptl_absorpt_correction_T_max 0.81
_exptl_absorpt_correction_T_min 0.54
_exptl_absorpt_correction_type multi-scan
_exptl_absorpt_process_details 'DENZO/SCALEPACK (Otwinowski & Minor, 1997)'
_exptl_crystal_colour colorless
_exptl_crystal_density_diffrn 1.338
_exptl_crystal_density_meas ?
_exptl_crystal_density_method 'not measured'
_exptl_crystal_description lath
_exptl_crystal_F_000 1848
_exptl_crystal_size_max 0.537
_exptl_crystal_size_mid 0.244
_exptl_crystal_size_min 0.082
_refine_diff_density_max 0.37
_refine_diff_density_min -0.41
_refine_ls_extinction_coef 39(5)
_refine_ls_extinction_method 'Larson (1970), Equation 22'
_refine_ls_goodness_of_fit_ref 0.9893
_refine_ls_hydrogen_treatment constr
_refine_ls_matrix_type full
_refine_ls_number_parameters 552
_refine_ls_number_reflns 8608
_refine_ls_number_restraints 48
_refine_ls_R_factor_all 0.0392
_refine_ls_R_factor_gt 0.0345
_refine_ls_shift/su_max 0.0015576
_refine_ls_shift/su_mean 0.0000788
_refine_ls_structure_factor_coef Fsqd
_refine_ls_weighting_details
;
 Method= Modified Sheldrick 
 w=1/[\s^2^(F^2^) + ( 0.05P)^2^ + 3.10P] 
 ,where P=(max(Fo^2^,0) + 2Fc^2^)/3 
;
_refine_ls_weighting_scheme calc
_refine_ls_wR_factor_all 0.0942
_refine_ls_wR_factor_gt 0.0898
_refine_ls_wR_factor_ref 0.0942
_reflns_limit_h_max 19
_reflns_limit_h_min -19
_reflns_limit_k_max 17
_reflns_limit_k_min 0
_reflns_limit_l_max 24
_reflns_limit_l_min 0
_reflns_number_gt 7677
_reflns_number_total 8609
_reflns_threshold_expression I>2.0\s(I)
_oxford_diffrn_Wilson_B_factor 1.75
_oxford_diffrn_Wilson_scale 92.61
_oxford_refine_ls_r_factor_ref 0.0392
_oxford_refine_ls_scale 0.10771(3)
_oxford_reflns_number_all 8608
_cod_data_source_file d1ob01487k2.cif
_cod_data_source_block 7
_cod_depositor_comments
;
The following automatic conversions were performed:

data item '_exptl_crystal_density_meas' value 'not measured' was
changed to '?' -- the value is perceived as not measured.

Automatic conversion script
Id: cif_fix_values 7556 2019-12-06 15:28:31Z antanas 

 Adding full bibliography for 7158257--7158261.cif.
;
_cod_original_sg_symbol_H-M 'P 21/c '
_cod_database_code 7158260
_oxford_refine_reflns_threshold_expression_ref I>-3.0\s(I)

loop_
_symmetry_equiv_pos_as_xyz
x,y,z
-x,-y,-z
x,-y+1/2,z+1/2
-x,y+1/2,-z+1/2

loop_
_atom_site_label
_atom_site_type_symbol
_atom_site_fract_x
_atom_site_fract_y
_atom_site_fract_z
_atom_site_U_iso_or_equiv
_atom_site_occupancy
_atom_site_adp_type
_atom_site_refinement_flags_posn
_atom_site_refinement_flags_adp
_atom_site_refinement_flags_occupancy
_atom_site_disorder_assembly
_atom_site_disorder_group
_atom_site_attached_hydrogens
S1 S 0.90524(2) 1.07249(3) 0.65902(2) 0.0199 1.0000 Uani . . . . . .
O2 O 0.94304(7) 1.06780(9) 0.59632(6) 0.0254 1.0000 Uani . . . . . .
O3 O 0.93276(8) 1.14649(8) 0.70698(6) 0.0274 1.0000 Uani . . . . . .
C4 C 0.91677(10) 0.96175(11) 0.70289(8) 0.0203 1.0000 Uani . . . . . .
C5 C 0.89539(10) 0.87659(12) 0.66846(8) 0.0208 1.0000 Uani . . . . . .
O6 O 0.87994(7) 0.87850(8) 0.59891(6) 0.0228 1.0000 Uani . . . . . .
C7 C 0.81683(10) 0.82163(11) 0.56654(8) 0.0200 1.0000 Uani . . . . . .
C8 C 0.79101(10) 0.73330(12) 0.59072(8) 0.0224 1.0000 Uani . . . . . .
S9 S 0.86600(3) 0.68888(3) 0.65840(2) 0.0260 1.0000 Uani . . . . . .
C10 C 0.88809(11) 0.79417(12) 0.70549(9) 0.0228 1.0000 Uani . . . . . .
C11 C 0.89999(10) 0.79425(12) 0.77688(9) 0.0235 1.0000 Uani . . . . . .
C12 C 0.92312(10) 0.87827(12) 0.81199(8) 0.0222 1.0000 Uani . . . . . .
C13 C 0.93165(10) 0.96154(12) 0.77362(9) 0.0216 1.0000 Uani . . . . . .
C14 C 0.93518(11) 0.88431(13) 0.89023(9) 0.0253 1.0000 Uani . . . . . .
C15 C 1.02133(13) 0.92975(14) 0.91282(10) 0.0344 1.0000 Uani . . . . . .
C16 C 0.92994(12) 0.78579(14) 0.92311(9) 0.0317 1.0000 Uani . . . . . .
C17 C 0.86499(15) 0.94727(18) 0.91453(11) 0.0445 1.0000 Uani . . . . . .
O18 O 0.83345(10) 0.62057(9) 0.70270(7) 0.0404 1.0000 Uani . . . . . .
O19 O 0.93910(9) 0.66401(10) 0.62499(7) 0.0367 1.0000 Uani . . . . . .
C20 C 0.72003(11) 0.68534(12) 0.55530(9) 0.0245 1.0000 Uani . . . . . .
C21 C 0.68507(11) 0.72817(12) 0.49502(9) 0.0247 1.0000 Uani . . . . . .
C22 C 0.71602(10) 0.81184(12) 0.46902(8) 0.0211 1.0000 Uani . . . . . .
C23 C 0.78156(10) 0.86182(11) 0.50495(8) 0.0198 1.0000 Uani . . . . . .
O24 O 0.80575(7) 0.94991(8) 0.48560(6) 0.0233 1.0000 Uani . . . . . .
C25 C 0.88700(11) 0.95648(14) 0.45876(10) 0.0293 1.0000 Uani . . . . . .
S26 S 0.67334(2) 0.84639(3) 0.38479(2) 0.0214 1.0000 Uani . . . . . .
O27 O 0.73275(8) 0.81628(9) 0.33891(6) 0.0297 1.0000 Uani . . . . . .
O28 O 0.58795(8) 0.81089(9) 0.37510(7) 0.0290 1.0000 Uani . . . . . .
C29 C 0.67109(10) 0.97240(12) 0.38526(8) 0.0228 1.0000 Uani . . . . . .
C30 C 0.63134(10) 1.02064(12) 0.43531(8) 0.0218 1.0000 Uani . . . . . .
O31 O 0.58992(8) 0.97878(9) 0.48379(7) 0.0291 1.0000 Uani . . . . . .
C32 C 0.64282(10) 1.11946(12) 0.43864(9) 0.0228 1.0000 Uani . . . . . .
S33 S 0.60763(2) 1.18498(3) 0.50715(2) 0.0224 1.0000 Uani . . . . . .
O34 O 0.63670(8) 1.28170(9) 0.50271(7) 0.0299 1.0000 Uani . . . . . .
O35 O 0.51807(7) 1.17043(9) 0.50961(6) 0.0279 1.0000 Uani . . . . . .
C36 C 0.66239(10) 1.12858(12) 0.57980(9) 0.0230 1.0000 Uani . . . . . .
C37 C 0.75132(10) 1.12539(11) 0.58580(8) 0.0204 1.0000 Uani . . . . . .
C38 C 0.79189(10) 1.07923(12) 0.64316(9) 0.0214 1.0000 Uani . . . . . .
C39 C 0.74427(11) 1.03806(14) 0.69118(9) 0.0276 1.0000 Uani . . . . . .
C40 C 0.65623(11) 1.03822(14) 0.68411(10) 0.0307 1.0000 Uani . . . . . .
C41 C 0.61597(11) 1.08580(14) 0.62748(9) 0.0283 1.0000 Uani . . . . . .
C42 C 0.60599(12) 0.98501(19) 0.73512(11) 0.0544 1.0000 Uani D U . . . .
C43 C 0.6588(2) 0.9422(3) 0.7935(2) 0.0658 0.640(5) Uani D U P 1 2 .
C44 C 0.6395(4) 0.8802(6) 0.7407(4) 0.0782 0.360(5) Uani D U P 1 1 .
C45 C 0.5149(4) 0.9832(5) 0.7183(3) 0.0524 0.360(5) Uani D U P 1 1 .
C46 C 0.5433(3) 1.0567(5) 0.7615(2) 0.1019 0.640(5) Uani D U P 1 2 .
C47 C 0.6271(4) 1.0358(7) 0.8073(4) 0.0742 0.360(5) Uani D U P 1 1 .
C48 C 0.5551(3) 0.9044(4) 0.6932(3) 0.0958 0.640(5) Uani D U P 1 2 .
O49 O 0.79269(7) 1.16229(9) 0.53471(6) 0.0252 1.0000 Uani . . . . . .
C50 C 0.83426(13) 1.25209(14) 0.54888(12) 0.0381 1.0000 Uani . . . . . .
C51 C 0.69019(12) 1.16736(13) 0.39400(9) 0.0276 1.0000 Uani . . . . . .
C52 C 0.72824(12) 1.11921(13) 0.34302(9) 0.0298 1.0000 Uani . . . . . .
C53 C 0.71795(12) 1.02041(13) 0.33996(9) 0.0271 1.0000 Uani . . . . . .
C54 C 0.78145(16) 1.17286(15) 0.29457(11) 0.0440 1.0000 Uani . . . . . .
C55 C 0.8109(3) 1.2693(2) 0.32418(17) 0.0840 1.0000 Uani . . . . . .
C56 C 0.8563(2) 1.1146(2) 0.2780(2) 0.0954 1.0000 Uani . . . . . .
C57 C 0.7240(3) 1.1915(3) 0.22820(15) 0.0932 1.0000 Uani . . . . . .
C58 C 0.67948(12) 0.59213(14) 0.57893(11) 0.0333 1.0000 Uani . . . . . .
C59 C 0.74242(14) 0.50846(13) 0.57967(11) 0.0368 1.0000 Uani . . . . . .
C60 C 0.60200(17) 0.56314(19) 0.52957(15) 0.0581 1.0000 Uani . . . . . .
C61 C 0.64713(15) 0.60870(17) 0.64911(13) 0.0477 1.0000 Uani . . . . . .
H111 H 0.8912 0.7357 0.8007 0.0284 1.0000 Uiso R . . . . .
H131 H 0.9468 1.0211 0.7955 0.0264 1.0000 Uiso R . . . . .
H152 H 1.0337 0.9253 0.9624 0.0511 1.0000 Uiso R . . . . .
H151 H 1.0224 0.9965 0.8996 0.0512 1.0000 Uiso R . . . . .
H153 H 1.0661 0.8960 0.8920 0.0504 1.0000 Uiso R . . . . .
H162 H 0.9379 0.7966 0.9736 0.0475 1.0000 Uiso R . . . . .
H161 H 0.9731 0.7432 0.9091 0.0486 1.0000 Uiso R . . . . .
H163 H 0.8742 0.7584 0.9101 0.0487 1.0000 Uiso R . . . . .
H171 H 0.8737 0.9496 0.9648 0.0669 1.0000 Uiso R . . . . .
H173 H 0.8670 1.0136 0.8958 0.0669 1.0000 Uiso R . . . . .
H172 H 0.8068 0.9193 0.9008 0.0668 1.0000 Uiso R . . . . .
H211 H 0.6378 0.6989 0.4697 0.0292 1.0000 Uiso R . . . . .
H252 H 0.9025 1.0244 0.4586 0.0461 1.0000 Uiso R . . . . .
H251 H 0.9306 0.9213 0.4873 0.0457 1.0000 Uiso R . . . . .
H253 H 0.8828 0.9311 0.4118 0.0459 1.0000 Uiso R . . . . .
H391 H 0.7737 1.0066 0.7295 0.0324 1.0000 Uiso R . . . . .
H411 H 0.5541 1.0894 0.6202 0.0340 1.0000 Uiso R . . . . .
H431 H 0.6224 0.9126 0.8242 0.0966 0.640(5) Uiso R . P 1 2 .
H433 H 0.6941 0.9896 0.8184 0.0967 0.640(5) Uiso R . P 1 2 .
H432 H 0.6970 0.8954 0.7785 0.0969 0.640(5) Uiso R . P 1 2 .
H441 H 0.6076 0.8441 0.7716 0.1120 0.360(5) Uiso R . P 1 1 .
H442 H 0.6992 0.8812 0.7592 0.1120 0.360(5) Uiso R . P 1 1 .
H443 H 0.6347 0.8511 0.6949 0.1119 0.360(5) Uiso R . P 1 1 .
H452 H 0.4888 0.9500 0.7526 0.0823 0.360(5) Uiso R . P 1 1 .
H451 H 0.4936 1.0469 0.7150 0.0830 0.360(5) Uiso R . P 1 1 .
H453 H 0.5002 0.9530 0.6751 0.0830 0.360(5) Uiso R . P 1 1 .
H462 H 0.5100 1.0235 0.7931 0.1342 0.640(5) Uiso R . P 1 2 .
H461 H 0.5727 1.1127 0.7828 0.1334 0.640(5) Uiso R . P 1 2 .
H463 H 0.5049 1.0790 0.7231 0.1341 0.640(5) Uiso R . P 1 2 .
H471 H 0.5985 1.0013 0.8412 0.1067 0.360(5) Uiso R . P 1 1 .
H473 H 0.6882 1.0337 0.8207 0.1069 0.360(5) Uiso R . P 1 1 .
H472 H 0.6073 1.1023 0.8047 0.1070 0.360(5) Uiso R . P 1 1 .
H481 H 0.5168 0.8737 0.7231 0.1341 0.640(5) Uiso R . P 1 2 .
H483 H 0.5929 0.8576 0.6746 0.1340 0.640(5) Uiso R . P 1 2 .
H482 H 0.5193 0.9332 0.6550 0.1339 0.640(5) Uiso R . P 1 2 .
H501 H 0.8728 1.2631 0.5148 0.0599 1.0000 Uiso R . . . . .
H502 H 0.8671 1.2500 0.5941 0.0591 1.0000 Uiso R . . . . .
H503 H 0.7925 1.3044 0.5487 0.0602 1.0000 Uiso R . . . . .
H511 H 0.6988 1.2348 0.4006 0.0340 1.0000 Uiso R . . . . .
H531 H 0.7438 0.9822 0.3065 0.0336 1.0000 Uiso R . . . . .
H553 H 0.8444 1.3018 0.2918 0.1337 1.0000 Uiso R . . . . .
H552 H 0.8468 1.2548 0.3671 0.1340 1.0000 Uiso R . . . . .
H551 H 0.7623 1.3092 0.3339 0.1347 1.0000 Uiso R . . . . .
H561 H 0.8914 1.1530 0.2503 0.1426 1.0000 Uiso R . . . . .
H563 H 0.8913 1.0947 0.3205 0.1439 1.0000 Uiso R . . . . .
H562 H 0.8351 1.0593 0.2503 0.1437 1.0000 Uiso R . . . . .
H571 H 0.7586 1.2265 0.1977 0.1384 1.0000 Uiso R . . . . .
H573 H 0.6769 1.2301 0.2401 0.1407 1.0000 Uiso R . . . . .
H572 H 0.7085 1.1296 0.2078 0.1397 1.0000 Uiso R . . . . .
H591 H 0.7148 0.4509 0.5918 0.0560 1.0000 Uiso R . . . . .
H592 H 0.7924 0.5188 0.6109 0.0553 1.0000 Uiso R . . . . .
H593 H 0.7592 0.5010 0.5349 0.0566 1.0000 Uiso R . . . . .
H602 H 0.5784 0.5054 0.5483 0.0877 1.0000 Uiso R . . . . .
H601 H 0.5568 0.6149 0.5262 0.0878 1.0000 Uiso R . . . . .
H603 H 0.6210 0.5493 0.4843 0.0876 1.0000 Uiso R . . . . .
H612 H 0.6260 0.5493 0.6645 0.0731 1.0000 Uiso R . . . . .
H611 H 0.6942 0.6319 0.6829 0.0729 1.0000 Uiso R . . . . .
H613 H 0.6015 0.6551 0.6436 0.0728 1.0000 Uiso R . . . . .
H311 H 0.5641 0.9303 0.4721 0.0436 1.0000 Uiso R . . . . .

loop_
_atom_site_aniso_label
_atom_site_aniso_U_11
_atom_site_aniso_U_22
_atom_site_aniso_U_33
_atom_site_aniso_U_23
_atom_site_aniso_U_13
_atom_site_aniso_U_12
S1 0.01725(18) 0.01785(18) 0.0252(2) -0.00114(14) 0.00530(14) -0.00132(13)
O2 0.0230(6) 0.0250(6) 0.0297(6) 0.0015(5) 0.0104(5) -0.0011(5)
O3 0.0279(6) 0.0213(6) 0.0331(7) -0.0053(5) 0.0033(5) -0.0036(5)
C4 0.0164(7) 0.0199(7) 0.0250(8) -0.0007(6) 0.0048(6) 0.0004(6)
C5 0.0190(7) 0.0221(8) 0.0215(8) -0.0015(6) 0.0028(6) 0.0003(6)
O6 0.0266(6) 0.0219(6) 0.0200(6) -0.0016(4) 0.0028(4) -0.0053(5)
C7 0.0200(7) 0.0188(7) 0.0221(8) -0.0036(6) 0.0061(6) -0.0010(6)
C8 0.0254(8) 0.0198(8) 0.0226(8) -0.0007(6) 0.0048(6) 0.0003(6)
S9 0.0359(2) 0.01639(19) 0.0248(2) -0.00104(15) -0.00053(16) 0.00119(16)
C10 0.0248(8) 0.0190(8) 0.0247(8) -0.0022(6) 0.0034(6) 0.0008(6)
C11 0.0235(8) 0.0232(8) 0.0236(8) 0.0017(6) 0.0023(6) 0.0009(6)
C12 0.0195(7) 0.0250(8) 0.0223(8) -0.0011(6) 0.0024(6) 0.0012(6)
C13 0.0176(7) 0.0218(8) 0.0256(8) -0.0029(6) 0.0027(6) -0.0008(6)
C14 0.0268(8) 0.0272(9) 0.0218(8) -0.0015(7) 0.0012(6) -0.0011(7)
C15 0.0384(10) 0.0280(9) 0.0341(10) 0.0027(8) -0.0086(8) -0.0079(8)
C16 0.0354(10) 0.0351(10) 0.0242(9) 0.0029(7) 0.0014(7) -0.0089(8)
C17 0.0481(12) 0.0562(14) 0.0301(10) -0.0066(9) 0.0084(9) 0.0165(11)
O18 0.0658(10) 0.0229(7) 0.0304(7) 0.0058(5) -0.0050(7) -0.0110(6)
O19 0.0383(7) 0.0319(7) 0.0388(8) -0.0099(6) -0.0007(6) 0.0131(6)
C20 0.0266(8) 0.0202(8) 0.0272(8) 0.0002(6) 0.0054(7) -0.0027(6)
C21 0.0234(8) 0.0233(8) 0.0276(8) -0.0024(7) 0.0027(6) -0.0043(6)
C22 0.0204(7) 0.0209(8) 0.0225(8) -0.0022(6) 0.0048(6) 0.0011(6)
C23 0.0206(7) 0.0171(7) 0.0227(8) -0.0009(6) 0.0077(6) 0.0004(6)
O24 0.0227(6) 0.0186(6) 0.0291(6) 0.0022(5) 0.0050(5) -0.0021(4)
C25 0.0281(9) 0.0301(9) 0.0315(9) 0.0026(7) 0.0116(7) -0.0064(7)
S26 0.02146(19) 0.0213(2) 0.02161(19) -0.00131(14) 0.00325(14) 0.00012(14)
O27 0.0326(7) 0.0304(7) 0.0274(6) -0.0020(5) 0.0092(5) 0.0044(5)
O28 0.0241(6) 0.0303(7) 0.0318(7) -0.0007(5) -0.0005(5) -0.0034(5)
C29 0.0219(8) 0.0223(8) 0.0237(8) 0.0017(6) 0.0010(6) 0.0009(6)
C30 0.0181(7) 0.0236(8) 0.0238(8) 0.0031(6) 0.0031(6) 0.0003(6)
O31 0.0300(6) 0.0243(6) 0.0359(7) 0.0004(5) 0.0162(5) -0.0036(5)
C32 0.0215(8) 0.0237(8) 0.0237(8) 0.0019(6) 0.0044(6) 0.0022(6)
S33 0.02131(19) 0.0200(2) 0.0265(2) 0.00173(15) 0.00565(15) 0.00329(14)
O34 0.0331(7) 0.0203(6) 0.0374(7) 0.0014(5) 0.0085(5) 0.0026(5)
O35 0.0221(6) 0.0290(6) 0.0334(7) 0.0035(5) 0.0061(5) 0.0049(5)
C36 0.0229(8) 0.0214(8) 0.0251(8) -0.0007(6) 0.0047(6) 0.0028(6)
C37 0.0208(7) 0.0171(7) 0.0245(8) -0.0024(6) 0.0078(6) -0.0002(6)
C38 0.0178(7) 0.0213(8) 0.0259(8) -0.0025(6) 0.0067(6) 0.0002(6)
C39 0.0222(8) 0.0346(10) 0.0267(9) 0.0053(7) 0.0056(7) 0.0030(7)
C40 0.0218(8) 0.0402(10) 0.0312(9) 0.0081(8) 0.0083(7) 0.0015(7)
C41 0.0195(8) 0.0365(10) 0.0300(9) 0.0033(7) 0.0067(7) 0.0018(7)
C42 0.0256(10) 0.0885(18) 0.0508(13) 0.0376(13) 0.0115(9) 0.0005(11)
C43 0.0307(17) 0.110(4) 0.057(2) 0.057(3) 0.0090(16) -0.001(2)
C44 0.057(4) 0.080(5) 0.103(6) 0.052(5) 0.033(4) 0.002(4)
C45 0.029(3) 0.082(5) 0.048(4) 0.033(3) 0.008(3) -0.011(3)
C46 0.061(3) 0.177(6) 0.077(3) 0.066(4) 0.050(3) 0.051(3)
C47 0.059(4) 0.125(7) 0.042(4) 0.017(4) 0.017(3) -0.026(4)
C48 0.068(3) 0.118(4) 0.096(4) 0.056(3) -0.016(3) -0.055(3)
O49 0.0248(6) 0.0239(6) 0.0281(6) 0.0022(5) 0.0085(5) -0.0031(5)
C50 0.0352(10) 0.0289(10) 0.0499(12) 0.0075(9) 0.0028(9) -0.0105(8)
C51 0.0335(9) 0.0242(8) 0.0256(8) 0.0039(7) 0.0056(7) -0.0005(7)
C52 0.0365(10) 0.0293(9) 0.0247(8) 0.0042(7) 0.0092(7) -0.0030(8)
C53 0.0317(9) 0.0285(9) 0.0218(8) 0.0016(7) 0.0064(7) 0.0006(7)
C54 0.0692(15) 0.0313(10) 0.0366(11) 0.0027(9) 0.0291(10) -0.0095(10)
C55 0.130(3) 0.0626(18) 0.0713(19) -0.0184(15) 0.067(2) -0.0526(19)
C56 0.098(2) 0.0611(19) 0.145(3) 0.031(2) 0.095(3) 0.0073(17)
C57 0.145(4) 0.095(3) 0.0425(16) 0.0303(16) 0.0205(19) -0.025(2)
C58 0.0344(10) 0.0257(9) 0.0397(10) 0.0070(8) 0.0033(8) -0.0101(8)
C59 0.0531(12) 0.0210(9) 0.0364(10) 0.0010(8) 0.0052(9) -0.0077(8)
C60 0.0531(14) 0.0459(13) 0.0710(17) 0.0217(12) -0.0140(12) -0.0313(11)
C61 0.0470(12) 0.0427(12) 0.0576(14) 0.0147(11) 0.0252(11) -0.0034(10)

loop_
_atom_type_symbol
_atom_type_scat_dispersion_real
_atom_type_scat_dispersion_imag
_atom_type_scat_Cromer_Mann_a1
_atom_type_scat_Cromer_Mann_b1
_atom_type_scat_Cromer_Mann_a2
_atom_type_scat_Cromer_Mann_b2
_atom_type_scat_Cromer_Mann_a3
_atom_type_scat_Cromer_Mann_b3
_atom_type_scat_Cromer_Mann_a4
_atom_type_scat_Cromer_Mann_b4
_atom_type_scat_Cromer_Mann_c
_atom_type_scat_source
C 0.0181 0.0091 2.3100 20.8439 1.0200 10.2075 1.5886 0.5687 0.8650 51.6512 0.2156 'International Tables Vol C 4.2.6.8 and 6.1.1.4'
H 0.0000 0.0000 0.4930 10.5109 0.3229 26.1257 0.1402 3.1424 0.0408 57.7998 0.0030 'International Tables Vol C 4.2.6.8 and 6.1.1.4'
O 0.0492 0.0322 3.0485 13.2771 2.2868 5.7011 1.5463 0.3239 0.8670 32.9089 0.2508 'International Tables Vol C 4.2.6.8 and 6.1.1.4'
S 0.3331 0.5567 6.9053 1.4679 5.2034 22.2151 1.4379 0.2536 1.5863 56.1720 0.8669 'International Tables Vol C 4.2.6.8 and 6.1.1.4'

loop_
_geom_angle_atom_site_label_1
_geom_angle_site_symmetry_1
_geom_angle_atom_site_label_2
_geom_angle_site_symmetry_2
_geom_angle_atom_site_label_3
_geom_angle_site_symmetry_3
_geom_angle
_geom_angle_publ_flag
O2 . S1 . O3 . 118.27(7) yes
O2 . S1 . C4 . 110.41(7) yes
O3 . S1 . C4 . 107.53(8) yes
O2 . S1 . C38 . 110.83(8) yes
O3 . S1 . C38 . 107.84(7) yes
C4 . S1 . C38 . 100.42(7) yes
S1 . C4 . C5 . 120.18(13) yes
S1 . C4 . C13 . 119.21(12) yes
C5 . C4 . C13 . 119.52(15) yes
C4 . C5 . O6 . 118.63(14) yes
C4 . C5 . C10 . 119.27(15) yes
O6 . C5 . C10 . 122.08(14) yes
C5 . O6 . C7 . 119.76(12) yes
O6 . C7 . C8 . 125.13(15) yes
O6 . C7 . C23 . 111.89(14) yes
C8 . C7 . C23 . 122.97(15) yes
C7 . C8 . S9 . 111.19(12) yes
C7 . C8 . C20 . 119.50(15) yes
S9 . C8 . C20 . 128.67(13) yes
C8 . S9 . C10 . 100.39(8) yes
C8 . S9 . O18 . 115.44(9) yes
C10 . S9 . O18 . 107.75(8) yes
C8 . S9 . O19 . 104.38(8) yes
C10 . S9 . O19 . 108.60(8) yes
O18 . S9 . O19 . 118.64(9) yes
S9 . C10 . C5 . 116.58(13) yes
S9 . C10 . C11 . 121.96(13) yes
C5 . C10 . C11 . 121.44(15) yes
C10 . C11 . C12 . 119.99(16) yes
C10 . C11 . H111 . 118.5 no
C12 . C11 . H111 . 121.5 no
C11 . C12 . C13 . 118.00(15) yes
C11 . C12 . C14 . 122.89(15) yes
C13 . C12 . C14 . 119.04(15) yes
C12 . C13 . C4 . 121.72(15) yes
C12 . C13 . H131 . 121.0 no
C4 . C13 . H131 . 117.3 no
C12 . C14 . C15 . 109.17(14) yes
C12 . C14 . C16 . 111.62(14) yes
C15 . C14 . C16 . 109.76(15) yes
C12 . C14 . C17 . 109.01(15) yes
C15 . C14 . C17 . 109.03(16) yes
C16 . C14 . C17 . 108.21(16) yes
C14 . C15 . H152 . 110.1 no
C14 . C15 . H151 . 111.2 no
H152 . C15 . H151 . 108.8 no
C14 . C15 . H153 . 110.1 no
H152 . C15 . H153 . 107.9 no
H151 . C15 . H153 . 108.6 no
C14 . C16 . H162 . 106.1 no
C14 . C16 . H161 . 111.3 no
H162 . C16 . H161 . 110.9 no
C14 . C16 . H163 . 109.4 no
H162 . C16 . H163 . 109.7 no
H161 . C16 . H163 . 109.4 no
C14 . C17 . H171 . 107.6 no
C14 . C17 . H173 . 111.5 no
H171 . C17 . H173 . 109.5 no
C14 . C17 . H172 . 111.5 no
H171 . C17 . H172 . 108.0 no
H173 . C17 . H172 . 108.8 no
C8 . C20 . C21 . 115.93(15) yes
C8 . C20 . C58 . 125.51(16) yes
C21 . C20 . C58 . 118.56(15) yes
C20 . C21 . C22 . 123.55(16) yes
C20 . C21 . H211 . 119.0 no
C22 . C21 . H211 . 117.4 no
C21 . C22 . C23 . 120.92(15) yes
C21 . C22 . S26 . 117.05(13) yes
C23 . C22 . S26 . 121.84(12) yes
C7 . C23 . C22 . 116.77(14) yes
C7 . C23 . O24 . 120.59(14) yes
C22 . C23 . O24 . 122.34(15) yes
C23 . O24 . C25 . 116.68(13) yes
O24 . C25 . H252 . 107.2 no
O24 . C25 . H251 . 111.3 no
H252 . C25 . H251 . 109.1 no
O24 . C25 . H253 . 110.2 no
H252 . C25 . H253 . 109.8 no
H251 . C25 . H253 . 109.4 no
C22 . S26 . O27 . 107.05(8) yes
C22 . S26 . O28 . 106.84(8) yes
O27 . S26 . O28 . 119.17(8) yes
C22 . S26 . C29 . 105.73(8) yes
O27 . S26 . C29 . 108.17(8) yes
O28 . S26 . C29 . 109.09(8) yes
S26 . C29 . C30 . 119.83(13) yes
S26 . C29 . C53 . 117.83(13) yes
C30 . C29 . C53 . 121.92(16) yes
C29 . C30 . O31 . 125.33(15) yes
C29 . C30 . C32 . 116.45(15) yes
O31 . C30 . C32 . 117.93(15) yes
C30 . O31 . H311 . 115.6 no
C30 . C32 . S33 . 119.97(13) yes
C30 . C32 . C51 . 121.73(16) yes
S33 . C32 . C51 . 117.86(13) yes
C32 . S33 . O34 . 108.27(8) yes
C32 . S33 . O35 . 110.07(8) yes
O34 . S33 . O35 . 117.35(7) yes
C32 . S33 . C36 . 102.47(8) yes
O34 . S33 . C36 . 109.53(8) yes
O35 . S33 . C36 . 108.12(8) yes
S33 . C36 . C37 . 118.95(13) yes
S33 . C36 . C41 . 119.05(13) yes
C37 . C36 . C41 . 121.95(16) yes
C36 . C37 . C38 . 117.16(14) yes
C36 . C37 . O49 . 118.99(15) yes
C38 . C37 . O49 . 123.76(14) yes
S1 . C38 . C37 . 122.22(12) yes
S1 . C38 . C39 . 117.67(13) yes
C37 . C38 . C39 . 120.10(15) yes
C38 . C39 . C40 . 122.81(17) yes
C38 . C39 . H391 . 118.2 no
C40 . C39 . H391 . 119.0 no
C39 . C40 . C41 . 116.91(16) yes
C39 . C40 . C42 . 121.23(17) yes
C41 . C40 . C42 . 121.82(16) yes
C40 . C41 . C36 . 121.00(16) yes
C40 . C41 . H411 . 120.7 no
C36 . C41 . H411 . 118.3 no
C40 . C42 . C44 . 107.7(3) yes
C40 . C42 . C45 . 115.6(3) yes
C44 . C42 . C45 . 108.93(18) yes
C40 . C42 . C47 . 106.9(3) yes
C44 . C42 . C47 . 108.58(19) yes
C45 . C42 . C47 . 108.86(18) yes
C40 . C42 . C43 . 114.41(19) yes
C40 . C42 . C46 . 107.6(2) yes
C43 . C42 . C46 . 109.66(17) yes
C40 . C42 . C48 . 106.2(2) yes
C43 . C42 . C48 . 109.60(17) yes
C46 . C42 . C48 . 109.24(18) yes
C42 . C43 . H431 . 109.3 no
C42 . C43 . H433 . 111.5 no
H431 . C43 . H433 . 109.0 no
C42 . C43 . H432 . 111.3 no
H431 . C43 . H432 . 109.7 no
H433 . C43 . H432 . 105.9 no
C42 . C44 . H441 . 109.7 no
C42 . C44 . H442 . 108.9 no
H441 . C44 . H442 . 108.7 no
C42 . C44 . H443 . 109.4 no
H441 . C44 . H443 . 111.1 no
H442 . C44 . H443 . 109.0 no
C42 . C45 . H452 . 110.2 no
C42 . C45 . H451 . 109.7 no
H452 . C45 . H451 . 109.2 no
C42 . C45 . H453 . 110.8 no
H452 . C45 . H453 . 109.4 no
H451 . C45 . H453 . 107.5 no
C42 . C46 . H462 . 108.4 no
C42 . C46 . H461 . 111.5 no
H462 . C46 . H461 . 112.0 no
C42 . C46 . H463 . 108.8 no
H462 . C46 . H463 . 108.2 no
H461 . C46 . H463 . 107.8 no
C42 . C47 . H471 . 108.6 no
C42 . C47 . H473 . 109.6 no
H471 . C47 . H473 . 108.7 no
C42 . C47 . H472 . 109.9 no
H471 . C47 . H472 . 109.8 no
H473 . C47 . H472 . 110.2 no
C42 . C48 . H481 . 108.4 no
C42 . C48 . H483 . 111.9 no
H481 . C48 . H483 . 111.7 no
C42 . C48 . H482 . 109.4 no
H481 . C48 . H482 . 107.0 no
H483 . C48 . H482 . 108.3 no
C37 . O49 . C50 . 115.94(14) yes
O49 . C50 . H501 . 108.4 no
O49 . C50 . H502 . 109.8 no
H501 . C50 . H502 . 108.6 no
O49 . C50 . H503 . 110.8 no
H501 . C50 . H503 . 110.7 no
H502 . C50 . H503 . 108.5 no
C32 . C51 . C52 . 121.67(17) yes
C32 . C51 . H511 . 117.9 no
C52 . C51 . H511 . 120.3 no
C51 . C52 . C53 . 116.90(16) yes
C51 . C52 . C54 . 121.15(17) yes
C53 . C52 . C54 . 121.91(17) yes
C52 . C53 . C29 . 121.30(16) yes
C52 . C53 . H531 . 121.3 no
C29 . C53 . H531 . 117.4 no
C52 . C54 . C55 . 111.26(18) yes
C52 . C54 . C56 . 111.56(19) yes
C55 . C54 . C56 . 110.2(3) yes
C52 . C54 . C57 . 107.2(2) yes
C55 . C54 . C57 . 107.8(3) yes
C56 . C54 . C57 . 108.6(3) yes
C54 . C55 . H553 . 109.0 no
C54 . C55 . H552 . 105.7 no
H553 . C55 . H552 . 110.3 no
C54 . C55 . H551 . 111.1 no
H553 . C55 . H551 . 110.5 no
H552 . C55 . H551 . 110.1 no
C54 . C56 . H561 . 109.3 no
C54 . C56 . H563 . 110.8 no
H561 . C56 . H563 . 108.7 no
C54 . C56 . H562 . 108.3 no
H561 . C56 . H562 . 107.7 no
H563 . C56 . H562 . 112.0 no
C54 . C57 . H571 . 106.5 no
C54 . C57 . H573 . 107.0 no
H571 . C57 . H573 . 111.3 no
C54 . C57 . H572 . 107.5 no
H571 . C57 . H572 . 108.8 no
H573 . C57 . H572 . 115.2 no
C20 . C58 . C59 . 110.78(16) yes
C20 . C58 . C60 . 111.25(16) yes
C59 . C58 . C60 . 106.28(19) yes
C20 . C58 . C61 . 109.30(16) yes
C59 . C58 . C61 . 112.53(17) yes
C60 . C58 . C61 . 106.6(2) yes
C58 . C59 . H591 . 109.2 no
C58 . C59 . H592 . 112.5 no
H591 . C59 . H592 . 109.5 no
C58 . C59 . H593 . 108.6 no
H591 . C59 . H593 . 108.5 no
H592 . C59 . H593 . 108.4 no
C58 . C60 . H602 . 107.0 no
C58 . C60 . H601 . 111.4 no
H602 . C60 . H601 . 108.5 no
C58 . C60 . H603 . 108.8 no
H602 . C60 . H603 . 110.0 no
H601 . C60 . H603 . 111.1 no
C58 . C61 . H612 . 108.2 no
C58 . C61 . H611 . 110.4 no
H612 . C61 . H611 . 109.5 no
C58 . C61 . H613 . 108.4 no
H612 . C61 . H613 . 109.5 no
H611 . C61 . H613 . 110.7 no

loop_
_geom_bond_atom_site_label_1
_geom_bond_site_symmetry_1
_geom_bond_atom_site_label_2
_geom_bond_site_symmetry_2
_geom_bond_distance
_geom_bond_publ_flag
S1 . O2 . 1.4283(12) yes
S1 . O3 . 1.4374(12) yes
S1 . C4 . 1.7737(17) yes
S1 . C38 . 1.7952(16) yes
C4 . C5 . 1.395(2) yes
C4 . C13 . 1.387(2) yes
C5 . O6 . 1.365(2) yes
C5 . C10 . 1.375(2) yes
O6 . C7 . 1.3812(19) yes
C7 . C8 . 1.401(2) yes
C7 . C23 . 1.398(2) yes
C8 . S9 . 1.8009(17) yes
C8 . C20 . 1.428(2) yes
S9 . C10 . 1.7560(17) yes
S9 . O18 . 1.4261(14) yes
S9 . O19 . 1.4342(14) yes
C10 . C11 . 1.397(2) yes
C11 . C12 . 1.393(2) yes
C11 . H111 . 0.961 no
C12 . C13 . 1.402(2) yes
C12 . C14 . 1.533(2) yes
C13 . H131 . 0.957 no
C14 . C15 . 1.531(2) yes
C14 . C16 . 1.529(2) yes
C14 . C17 . 1.535(3) yes
C15 . H152 . 0.976 no
C15 . H151 . 0.971 no
C15 . H153 . 0.977 no
C16 . H162 . 0.999 no
C16 . H161 . 0.969 no
C16 . H163 . 0.974 no
C17 . H171 . 0.985 no
C17 . H173 . 1.001 no
C17 . H172 . 1.013 no
C20 . C21 . 1.391(2) yes
C20 . C58 . 1.547(2) yes
C21 . C22 . 1.388(2) yes
C21 . H211 . 0.948 no
C22 . C23 . 1.384(2) yes
C22 . S26 . 1.7897(17) yes
C23 . O24 . 1.3572(19) yes
O24 . C25 . 1.446(2) yes
C25 . H252 . 0.982 no
C25 . H251 . 0.976 no
C25 . H253 . 0.986 no
S26 . O27 . 1.4347(13) yes
S26 . O28 . 1.4368(13) yes
S26 . C29 . 1.7636(17) yes
C29 . C30 . 1.397(2) yes
C29 . C53 . 1.392(2) yes
C30 . O31 . 1.347(2) yes
C30 . C32 . 1.395(2) yes
O31 . H311 . 0.812 no
C32 . S33 . 1.7679(17) yes
C32 . C51 . 1.387(2) yes
S33 . O34 . 1.4352(13) yes
S33 . O35 . 1.4412(12) yes
S33 . C36 . 1.7777(17) yes
C36 . C37 . 1.404(2) yes
C36 . C41 . 1.387(2) yes
C37 . C38 . 1.397(2) yes
C37 . O49 . 1.3586(19) yes
C38 . C39 . 1.394(2) yes
C39 . C40 . 1.389(2) yes
C39 . H391 . 0.953 no
C40 . C41 . 1.394(3) yes
C40 . C42 . 1.537(2) yes
C41 . H411 . 0.979 no
C42 . C44 . 1.559(8) yes
C42 . C45 . 1.449(6) yes
C42 . C47 . 1.592(8) yes
C42 . C43 . 1.476(4) yes
C42 . C46 . 1.540(6) yes
C42 . C48 . 1.570(6) yes
C43 . H431 . 0.971 no
C43 . H433 . 0.968 no
C43 . H432 . 0.958 no
C44 . H441 . 0.973 no
C44 . H442 . 0.979 no
C44 . H443 . 0.984 no
C45 . H452 . 0.950 no
C45 . H451 . 0.953 no
C45 . H453 . 0.956 no
C46 . H462 . 0.973 no
C46 . H461 . 0.983 no
C46 . H463 . 0.971 no
C47 . H471 . 0.972 no
C47 . H473 . 0.978 no
C47 . H472 . 0.982 no
C48 . H481 . 0.986 no
C48 . H483 . 0.984 no
C48 . H482 . 0.981 no
O49 . C50 . 1.433(2) yes
C50 . H501 . 0.966 no
C50 . H502 . 0.983 no
C50 . H503 . 0.987 no
C51 . C52 . 1.397(3) yes
C51 . H511 . 0.961 no
C52 . C53 . 1.393(3) yes
C52 . C54 . 1.534(2) yes
C53 . H531 . 0.972 no
C54 . C55 . 1.524(3) yes
C54 . C56 . 1.504(4) yes
C54 . C57 . 1.534(4) yes
C55 . H553 . 0.983 no
C55 . H552 . 0.990 no
C55 . H551 . 0.987 no
C56 . H561 . 0.980 no
C56 . H563 . 0.994 no
C56 . H562 . 0.985 no
C57 . H571 . 0.984 no
C57 . H573 . 0.971 no
C57 . H572 . 0.976 no
C58 . C59 . 1.538(3) yes
C58 . C60 . 1.539(3) yes
C58 . C61 . 1.540(3) yes
C59 . H591 . 0.960 no
C59 . H592 . 0.962 no
C59 . H593 . 0.953 no
C60 . H602 . 0.978 no
C60 . H601 . 1.016 no
C60 . H603 . 0.988 no
C61 . H612 . 0.957 no
C61 . H611 . 1.000 no
C61 . H613 . 0.970 no

loop_
_geom_hbond_atom_site_label_D
_geom_hbond_site_symmetry_D
_geom_hbond_atom_site_label_H
_geom_hbond_site_symmetry_H
_geom_hbond_atom_site_label_A
_geom_hbond_site_symmetry_A
_geom_hbond_angle_DHA
_geom_hbond_distance_DH
_geom_hbond_distance_HA
_geom_hbond_distance_DA
_geom_hbond_publ_flag
C15 . H151 . O19 4_756 167 0.97 2.48 3.433(4) yes
C50 . H503 . O34 . 122 0.99 2.56 3.198(4) yes
C55 . H553 . O3 3_574 170 0.98 2.40 3.372(4) yes
C59 . H592 . O18 . 137 0.96 2.34 3.110(4) yes
C61 . H611 . O18 . 139 1.00 2.21 3.037(4) yes
O31 . H311 . O28 . 130 0.81 2.59 3.174(4) yes
O31 . H311 . O35 2_676 150 0.81 1.98 2.712(4) yes
